data_7709865
loop_
_publ_author_name
'Kim, Dongwon'
'Seo, Kyeong-Deok'
'Shim, Yoon-Bo'
'Lee, Kyungsuh'
'Lee, Sang Hak'
'Lee, Young-A.'
'Jung, Ok-Sang'

_publ_section_title
;
 Pair of chiral 2D silver(i) enantiomers: chiral recognition of l- and
 d-histidine via differential pulse voltammetry
;
_journal_name_full 'Dalton Transactions'
_journal_paper_doi 10.1039/D1DT03371A
_journal_year 2022
_chemical_formula_moiety 'C54 H42 Ag N6 O9, F6 P, 3(C4 H8 O2), O0.50'
_chemical_formula_sum 'C66 H67 Ag F6 N6 O15.5 P'
_chemical_formula_weight 1445.09
_space_group_crystal_system triclinic
_space_group_IT_number 1
_space_group_name_Hall 'P 1'
_space_group_name_H-M_alt 'P 1'
_atom_sites_solution_hydrogens geom
_atom_sites_solution_primary dual
_audit_creation_method SHELXL-2019/2
_audit_update_record
;
2022-03-24 deposited with the CCDC.	2022-03-28 downloaded from the CCDC.
;
_cell_angle_alpha 67.17(3)
_cell_angle_beta 72.20(3)
_cell_angle_gamma 87.20(3)
_cell_formula_units_Z 1
_cell_length_a 10.284(2)
_cell_length_b 12.348(3)
_cell_length_c 14.787(3)
_cell_measurement_reflns_used 16948
_cell_measurement_temperature 223(2)
_cell_measurement_theta_max 33.858
_cell_measurement_theta_min 0.447
_cell_volume 1642.6(8)
_computing_cell_refinement 'HKL3000sm (Otwinowski & Minor, 1997)'
_computing_data_collection 'PAL BL2D-SMDC Program (Shin et. al, 2016)'
_computing_data_reduction 'HKL3000sm (Otwinowski & Minor, 1997)'
_computing_molecular_graphics 'Mercury 4.2.0'
_computing_publication_material 'SHELXL-2019/2 (Sheldrick, 2019)'
_computing_structure_refinement 'SHELXL-2019/2 (Sheldrick, 2019)'
_computing_structure_solution 'SHELXT 2018/2 (Sheldrick, 2018)'
_diffrn_ambient_temperature 223(2)
_diffrn_measured_fraction_theta_full 0.986
_diffrn_measured_fraction_theta_max 0.986
_diffrn_measurement_device_type 'Rayonix MX225HS CCD area detector'
_diffrn_measurement_method 'omega scan'
_diffrn_radiation_type synchrotron
_diffrn_radiation_wavelength 0.780
_diffrn_reflns_av_R_equivalents 0.1127
_diffrn_reflns_av_unetI/netI 0.0959
_diffrn_reflns_Laue_measured_fraction_full 0.986
_diffrn_reflns_Laue_measured_fraction_max 0.986
_diffrn_reflns_limit_h_max 12
_diffrn_reflns_limit_h_min -12
_diffrn_reflns_limit_k_max 14
_diffrn_reflns_limit_k_min -14
_diffrn_reflns_limit_l_max 17
_diffrn_reflns_limit_l_min -17
_diffrn_reflns_number 50248
_diffrn_reflns_point_group_measured_fraction_full 0.956
_diffrn_reflns_point_group_measured_fraction_max 0.956
_diffrn_reflns_theta_full 27.699
_diffrn_reflns_theta_max 27.699
_diffrn_reflns_theta_min 1.726
_diffrn_source 'PLSII 2D bending magnet'
_exptl_absorpt_coefficient_mu 0.529
_exptl_absorpt_correction_T_max 1.000
_exptl_absorpt_correction_T_min 0.820
_exptl_absorpt_correction_type empirical
_exptl_absorpt_process_details 'HKL3000sm Scalepack(Otwinowski et.al,2003)'
_exptl_crystal_colour colorless
_exptl_crystal_density_diffrn 1.461
_exptl_crystal_description block
_exptl_crystal_F_000 745
_exptl_crystal_size_max 0.023
_exptl_crystal_size_mid 0.021
_exptl_crystal_size_min 0.011
_refine_diff_density_max 0.737
_refine_diff_density_min -0.409
_refine_diff_density_rms 0.066
_refine_ls_abs_structure_details
;
 Flack x determined using 1603 quotients [(I+)-(I-)]/[(I+)+(I-)]
 (Parsons, Flack and Wagner, Acta Cryst. B69 (2013) 249-259).
;
_refine_ls_abs_structure_Flack 0.02(2)
_refine_ls_extinction_method none
_refine_ls_goodness_of_fit_ref 0.966
_refine_ls_hydrogen_treatment constr
_refine_ls_matrix_type full
_refine_ls_number_parameters 865
_refine_ls_number_reflns 11139
_refine_ls_number_restraints 146
_refine_ls_restrained_S_all 0.965
_refine_ls_R_factor_all 0.1911
_refine_ls_R_factor_gt 0.0870
_refine_ls_shift/su_max 0.000
_refine_ls_shift/su_mean 0.000
_refine_ls_structure_factor_coef Fsqd
_refine_ls_weighting_details 'w=1/[\s^2^(Fo^2^)+(0.1551P)^2^] where P=(Fo^2^+2Fc^2^)/3'
_refine_ls_weighting_scheme calc
_refine_ls_wR_factor_gt 0.2246
_refine_ls_wR_factor_ref 0.2885
_reflns_Friedel_coverage 0.939
_reflns_Friedel_fraction_full 0.926
_reflns_Friedel_fraction_max 0.926
_reflns_number_gt 4458
_reflns_number_total 11139
_reflns_threshold_expression 'I > 2\s(I)'
_cod_data_source_file d1dt03371a2.cif
_cod_data_source_block AgPF6_BTII2
_cod_original_cell_volume 1642.6(7)
_cod_original_formula_sum 'C66 H67 Ag F6 N6 O15.50 P'
_cod_database_code 7709865
_shelx_shelxl_version_number 2019/2
_shelx_space_group_comment
;
The symmetry employed for this shelxl refinement is uniquely defined
by the following loop, which should always be used as a source of
symmetry information in preference to the above space-group names.
They are only intended as comments.
;
_shelx_estimated_absorpt_t_min 0.988
_shelx_estimated_absorpt_t_max 0.994

loop_
_space_group_symop_operation_xyz
'x, y, z'

loop_
_atom_site_label
_atom_site_type_symbol
_atom_site_fract_x
_atom_site_fract_y
_atom_site_fract_z
_atom_site_U_iso_or_equiv
_atom_site_adp_type
_atom_site_occupancy
_atom_site_site_symmetry_order
_atom_site_calc_flag
_atom_site_refinement_flags_posn
_atom_site_refinement_flags_adp
_atom_site_refinement_flags_occupancy
_atom_site_disorder_assembly
_atom_site_disorder_group
Ag1 Ag 1.28993(16) 0.27636(15) 0.16357(15) 0.1382(8) Uani 1 1 d . . . . .
O1 O 1.0544(18) 0.8352(18) -0.072(2) 0.169(7) Uani 1 1 d . . . . .
P1 P 0.5909(8) 0.4351(6) 0.2050(6) 0.131(2) Uani 1 1 d . . . . .
F1 F 0.581(4) 0.5579(17) 0.197(2) 0.291(15) Uani 1 1 d . . . . .
C1 C 1.260(3) 0.532(3) 0.034(3) 0.140(8) Uani 1 1 d . . . . .
H1 H 1.345806 0.519489 -0.005271 0.168 Uiso 1 1 calc R U . . .
N1 N 1.2004(19) 0.4486(17) 0.1240(16) 0.127(6) Uani 1 1 d . . . . .
C2 C 1.204(3) 0.640(2) -0.009(2) 0.140(8) Uani 1 1 d . . . . .
H2 H 1.249534 0.697569 -0.074470 0.167 Uiso 1 1 calc R U . . .
O2 O 0.8833(17) 0.7633(16) 0.0648(16) 0.158(7) Uani 1 1 d . . . . .
N2 N 0.662(2) 0.7766(15) 0.2068(17) 0.119(5) Uani 1 1 d . . . . .
H2A H 0.673568 0.705869 0.207995 0.142 Uiso 1 1 calc R U . . .
F2 F 0.541(2) 0.4569(19) 0.1204(14) 0.222(8) Uani 1 1 d . . . . .
C3 C 1.078(2) 0.6546(19) 0.051(2) 0.113(6) Uani 1 1 d . . . . .
O3 O 0.5878(19) 0.8832(16) 0.3033(14) 0.147(6) Uani 1 1 d . . . . .
N3 N 0.2290(16) 0.5721(16) 0.6450(13) 0.118(5) Uani 1 1 d . . . . .
H3 H 0.221779 0.603792 0.583055 0.141 Uiso 1 1 calc R U . . .
F3 F 0.611(4) 0.3082(16) 0.216(2) 0.265(12) Uani 1 1 d . . . . .
C4 C 1.021(2) 0.572(3) 0.143(2) 0.147(9) Uani 1 1 d . . . . .
H4 H 0.937001 0.583681 0.184862 0.176 Uiso 1 1 calc R U . . .
O4 O 0.3634(17) 0.484(2) 0.7441(17) 0.160(7) Uani 1 1 d . . . . .
N4 N 0.266(2) 1.1189(17) 0.3087(16) 0.133(7) Uani 1 1 d . . . . .
F4 F 0.652(4) 0.408(2) 0.2904(19) 0.270(14) Uani 1 1 d . . . . .
C5 C 1.079(2) 0.469(2) 0.178(2) 0.138(7) Uani 1 1 d . . . . .
H5 H 1.032879 0.411362 0.243384 0.166 Uiso 1 1 calc R U . . .
O5 O 0.1104(15) 0.7818(15) 0.6511(12) 0.125(4) Uani 1 1 d . . . . .
N5 N 0.7340(16) 0.2880(16) 0.5343(12) 0.109(5) Uani 1 1 d . . . . .
H5A H 0.648741 0.273776 0.572799 0.131 Uiso 1 1 calc R U . . .
O6A O 0.932(4) 0.112(3) 1.067(3) 0.289(17) Uani 1 1 d D . . . .
F5 F 0.455(2) 0.388(3) 0.278(2) 0.294(15) Uani 1 1 d . . . . .
C6 C 1.001(3) 0.764(2) 0.010(2) 0.125(8) Uani 1 1 d . . . . .
O6 O 0.3283(19) 0.8240(13) 0.6332(13) 0.147(5) Uani 1 1 d . . . . .
F6 F 0.727(2) 0.477(3) 0.125(2) 0.307(17) Uani 1 1 d . . . . .
C7 C 0.797(3) 0.855(2) 0.020(2) 0.146(8) Uani 1 1 d . . . . .
H7 H 0.852585 0.929399 -0.028815 0.175 Uiso 1 1 calc R U . . .
O7 O 0.8971(17) 0.4323(13) 0.4136(13) 0.129(5) Uani 1 1 d . . . . .
N7 N 0.4506(14) 0.2640(13) 1.0221(14) 0.102(4) Uani 1 1 d . . . . .
C8 C 0.718(3) 0.810(3) -0.031(2) 0.162(11) Uani 1 1 d . . . . .
H8A H 0.762354 0.839248 -0.106073 0.195 Uiso 1 1 calc R U . . .
H8B H 0.706880 0.723806 -0.002432 0.195 Uiso 1 1 calc R U . . .
O9 O 0.7268(11) 0.1610(11) 0.7275(11) 0.110(4) Uani 1 1 d . . . . .
O8 O 0.8561(17) 0.1155(17) 0.8293(13) 0.146(6) Uani 1 1 d . . . . .
C9 C 0.581(3) 0.862(2) -0.005(3) 0.132(8) Uani 1 1 d . . . . .
C10 C 0.482(5) 0.871(2) -0.048(2) 0.162(10) Uani 1 1 d . . . . .
H10 H 0.495453 0.848271 -0.104445 0.195 Uiso 1 1 calc R U . . .
C11 C 0.353(4) 0.915(3) -0.008(3) 0.163(13) Uani 1 1 d . . . . .
H11 H 0.278694 0.918194 -0.033318 0.195 Uiso 1 1 calc R U . . .
C12 C 0.347(3) 0.951(3) 0.067(4) 0.170(13) Uani 1 1 d . . . . .
H12 H 0.263338 0.978585 0.094739 0.204 Uiso 1 1 calc R U . . .
C13 C 0.452(3) 0.9514(19) 0.1107(19) 0.139(8) Uani 1 1 d . . . . .
H13 H 0.443930 0.982777 0.160578 0.166 Uiso 1 1 calc R U . . .
C14 C 0.565(2) 0.9017(18) 0.073(2) 0.119(6) Uani 1 1 d . . . . .
C15 C 0.691(2) 0.874(2) 0.107(2) 0.130(7) Uani 1 1 d . . . . .
H15 H 0.722570 0.944417 0.113626 0.156 Uiso 1 1 calc R U . . .
C16 C 0.619(3) 0.789(3) 0.295(2) 0.130(9) Uani 1 1 d . . . . .
C17 C 0.593(3) 0.677(2) 0.387(2) 0.123(7) Uani 1 1 d . . . . .
C18 C 0.686(2) 0.591(2) 0.3886(18) 0.114(6) Uani 1 1 d . . . . .
H18 H 0.762399 0.604630 0.329833 0.137 Uiso 1 1 calc R U . . .
C19 C 0.6691(18) 0.4858(19) 0.4745(17) 0.104(6) Uani 1 1 d . . . . .
C20 C 0.557(2) 0.4692(18) 0.5579(17) 0.112(6) Uani 1 1 d . . . . .
H20 H 0.540578 0.396822 0.615050 0.134 Uiso 1 1 calc R U . . .
C21 C 0.464(2) 0.556(2) 0.562(2) 0.119(6) Uani 1 1 d . . . . .
C22 C 0.488(2) 0.661(2) 0.470(2) 0.118(6) Uani 1 1 d . . . . .
H22 H 0.426263 0.719573 0.469061 0.142 Uiso 1 1 calc R U . . .
C23 C 0.350(2) 0.531(2) 0.657(2) 0.126(7) Uani 1 1 d . . . . .
C24 C 0.110(2) 0.565(2) 0.7325(19) 0.125(7) Uani 1 1 d . . . . .
H24 H 0.124679 0.503613 0.795227 0.150 Uiso 1 1 calc R U . . .
C25 C -0.022(2) 0.537(2) 0.7306(17) 0.115(6) Uani 1 1 d . . . . .
C26 C -0.056(3) 0.468(2) 0.6837(19) 0.132(7) Uani 1 1 d . . . . .
H26 H 0.011483 0.435559 0.644873 0.158 Uiso 1 1 calc R U . . .
C27 C -0.194(4) 0.451(2) 0.698(2) 0.148(9) Uani 1 1 d . . . . .
H27 H -0.222422 0.397039 0.676127 0.178 Uiso 1 1 calc R U . . .
C28 C -0.291(3) 0.514(3) 0.743(2) 0.142(8) Uani 1 1 d . . . . .
H28 H -0.381236 0.509336 0.742010 0.171 Uiso 1 1 calc R U . . .
C29 C -0.259(3) 0.578(3) 0.788(2) 0.138(8) Uani 1 1 d . . . . .
H29 H -0.327247 0.610235 0.827152 0.165 Uiso 1 1 calc R U . . .
C30 C -0.119(2) 0.597(2) 0.7751(19) 0.124(7) Uani 1 1 d . . . . .
C31 C -0.053(3) 0.671(2) 0.813(2) 0.136(7) Uani 1 1 d . . . . .
H31A H -0.064231 0.630579 0.886395 0.163 Uiso 1 1 calc R U . . .
H31B H -0.092981 0.747563 0.800691 0.163 Uiso 1 1 calc R U . . .
C32 C 0.0959(19) 0.687(2) 0.7485(19) 0.117(7) Uani 1 1 d . . . . .
H32 H 0.158858 0.698624 0.783717 0.140 Uiso 1 1 calc R U . . .
C33 C 0.231(2) 0.843(2) 0.603(2) 0.128(8) Uani 1 1 d D . . . .
C34 C 0.241(2) 0.937(2) 0.4976(19) 0.118(6) Uani 1 1 d D . . . .
C35 C 0.362(2) 0.989(2) 0.437(2) 0.128(8) Uani 1 1 d . . . . .
H35 H 0.440004 0.967520 0.458800 0.154 Uiso 1 1 calc R U . . .
C36 C 0.373(2) 1.075(3) 0.345(3) 0.158(11) Uani 1 1 d . . . . .
H36 H 0.462002 1.107162 0.300835 0.190 Uiso 1 1 calc R U . . .
C37 C 0.149(3) 1.069(2) 0.368(2) 0.132(8) Uani 1 1 d . . . . .
H37 H 0.072969 1.093156 0.344825 0.159 Uiso 1 1 calc R U . . .
C38 C 0.125(2) 0.980(3) 0.468(2) 0.134(8) Uani 1 1 d . . . . .
H38 H 0.036181 0.951135 0.512881 0.160 Uiso 1 1 calc R U . . .
C39 C 0.8232(17) 0.1925(18) 0.5436(14) 0.098(5) Uani 1 1 d . . . . .
H39 H 0.915441 0.226409 0.494930 0.118 Uiso 1 1 calc R U . . .
C40 C 0.7807(19) 0.0985(18) 0.5172(19) 0.106(6) Uani 1 1 d . . . . .
C41 C 0.7534(18) 0.1117(19) 0.4274(19) 0.107(6) Uani 1 1 d . . . . .
H41 H 0.756303 0.186948 0.375864 0.129 Uiso 1 1 calc R U . . .
C42 C 0.722(3) 0.013(4) 0.416(3) 0.165(11) Uani 1 1 d . . . . .
H42 H 0.701152 0.021695 0.355997 0.198 Uiso 1 1 calc R U . . .
C43 C 0.721(2) -0.099(3) 0.488(4) 0.172(15) Uani 1 1 d . . . . .
H43 H 0.704234 -0.165089 0.475716 0.207 Uiso 1 1 calc R U . . .
C44 C 0.744(2) -0.114(2) 0.583(3) 0.138(9) Uani 1 1 d . . . . .
H44 H 0.736317 -0.189402 0.635266 0.165 Uiso 1 1 calc R U . . .
C45 C 0.779(2) -0.013(2) 0.595(2) 0.130(8) Uani 1 1 d . . . . .
C46 C 0.817(4) -0.005(3) 0.679(2) 0.174(12) Uani 1 1 d . . . . .
H46A H 0.902644 -0.042037 0.683999 0.209 Uiso 1 1 calc R U . . .
H46B H 0.745142 -0.043112 0.745201 0.209 Uiso 1 1 calc R U . . .
C47 C 0.837(2) 0.134(2) 0.651(2) 0.136(8) Uani 1 1 d . . . . .
H47 H 0.928266 0.155700 0.651859 0.163 Uiso 1 1 calc R U . . .
C48 C 0.752(2) 0.1519(17) 0.8165(17) 0.100(5) Uani 1 1 d . . . . .
C49 C 0.6493(17) 0.1972(15) 0.8772(17) 0.095(5) Uani 1 1 d . . . . .
C50 C 0.6716(17) 0.1971(17) 0.9654(18) 0.106(6) Uani 1 1 d . . . . .
H50 H 0.752009 0.169733 0.981410 0.127 Uiso 1 1 calc R U . . .
C51 C 0.574(2) 0.2375(19) 1.0280(17) 0.119(6) Uani 1 1 d . . . . .
H51 H 0.597982 0.247663 1.081022 0.143 Uiso 1 1 calc R U . . .
C52 C 0.4294(18) 0.2670(15) 0.9340(18) 0.107(6) Uani 1 1 d . . . . .
H52 H 0.349275 0.296751 0.918749 0.129 Uiso 1 1 calc R U . . .
C53 C 0.5246(19) 0.2267(15) 0.8667(16) 0.107(5) Uani 1 1 d . . . . .
H53 H 0.501609 0.219674 0.812278 0.128 Uiso 1 1 calc R U . . .
C54 C 0.783(3) 0.4016(19) 0.4647(18) 0.102(5) Uani 1 1 d . . . . .
C1A C 0.052(4) 0.766(3) 0.333(2) 0.175(8) Uani 1 1 d . U . . .
H1AA H -0.039252 0.786892 0.327461 0.209 Uiso 1 1 calc R U . . .
H1AB H 0.104520 0.839903 0.314357 0.209 Uiso 1 1 calc R U . . .
O1A O 0.110(2) 0.7260(17) 0.2611(14) 0.163(5) Uani 1 1 d . U . . .
C2A C 0.036(3) 0.699(3) 0.437(2) 0.169(8) Uani 1 1 d . U . . .
H2AA H -0.039159 0.637204 0.464226 0.202 Uiso 1 1 calc R U . . .
H2AB H 0.010847 0.749138 0.475975 0.202 Uiso 1 1 calc R U . . .
O2A O 0.1640(17) 0.6430(16) 0.4506(12) 0.145(5) Uani 1 1 d . U . . .
C3A C 0.206(3) 0.593(3) 0.376(2) 0.169(8) Uani 1 1 d . U . . .
H3AA H 0.135457 0.531061 0.393491 0.203 Uiso 1 1 calc R U . . .
H3AB H 0.290177 0.554708 0.382303 0.203 Uiso 1 1 calc R U . . .
O3A O 0.4348(15) 0.2038(14) 0.6260(13) 0.137(4) Uani 1 1 d . U . . .
C4A C 0.230(4) 0.671(3) 0.271(2) 0.176(9) Uani 1 1 d . U . . .
H4AA H 0.304876 0.730175 0.249494 0.211 Uiso 1 1 calc R U . . .
H4AB H 0.255155 0.626593 0.226341 0.211 Uiso 1 1 calc R U . . .
O5A O 1.085(4) 0.334(3) 0.956(3) 0.276(11) Uani 1 1 d D U . . .
O4A O 0.191(2) 0.118(2) 0.6200(17) 0.178(7) Uani 1 1 d . U . . .
C5A C 0.401(3) 0.235(3) 0.533(2) 0.157(8) Uani 1 1 d . U . . .
H5AA H 0.436645 0.179228 0.500638 0.189 Uiso 1 1 calc R U . . .
H5AB H 0.443789 0.314009 0.484072 0.189 Uiso 1 1 calc R U . . .
C6A C 0.250(3) 0.234(3) 0.555(2) 0.177(8) Uani 1 1 d . U . . .
H6AA H 0.214167 0.288394 0.589115 0.212 Uiso 1 1 calc R U . . .
H6AB H 0.227743 0.260956 0.490300 0.212 Uiso 1 1 calc R U . . .
C7A C 0.222(4) 0.090(3) 0.712(3) 0.195(9) Uani 1 1 d . U . . .
H7AA H 0.177170 0.012472 0.762608 0.234 Uiso 1 1 calc R U . . .
H7AB H 0.187394 0.148580 0.741607 0.234 Uiso 1 1 calc R U . . .
C8A C 0.372(3) 0.089(3) 0.690(2) 0.168(8) Uani 1 1 d . U . . .
H8AA H 0.394770 0.061239 0.755059 0.201 Uiso 1 1 calc R U . . .
H8AB H 0.407365 0.034760 0.655988 0.201 Uiso 1 1 calc R U . . .
C9A C 0.941(6) 0.188(5) 1.120(4) 0.33(2) Uani 1 1 d D U . . .
H9AA H 1.017677 0.167702 1.148587 0.392 Uiso 1 1 calc R U . . .
H9AB H 0.856453 0.176527 1.177207 0.392 Uiso 1 1 calc R U . . .
O10 O 1.443(3) 0.705(4) -0.212(4) 0.182(15) Uani 0.5 1 d . . P A -1
C10A C 1.059(4) 0.131(4) 0.985(3) 0.243(14) Uani 1 1 d D U . . .
H10A H 1.060210 0.075615 0.952106 0.291 Uiso 1 1 calc R U . . .
H10B H 1.135786 0.117703 1.013196 0.291 Uiso 1 1 calc R U . . .
C11A C 1.074(5) 0.256(4) 0.906(3) 0.268(13) Uani 1 1 d D U . . .
H11A H 1.155374 0.267947 0.847020 0.321 Uiso 1 1 calc R U . . .
H11B H 0.993362 0.271692 0.881960 0.321 Uiso 1 1 calc R U . . .
C12A C 0.963(5) 0.314(5) 1.043(4) 0.288(15) Uani 1 1 d D U . . .
H12A H 0.883701 0.333967 1.017655 0.346 Uiso 1 1 calc R U . . .
H12B H 0.970814 0.366487 1.076697 0.346 Uiso 1 1 calc R U . . .

loop_
_atom_site_aniso_label
_atom_site_aniso_U_11
_atom_site_aniso_U_22
_atom_site_aniso_U_33
_atom_site_aniso_U_23
_atom_site_aniso_U_13
_atom_site_aniso_U_12
Ag1 0.1214(12) 0.1339(13) 0.1579(17) -0.0641(11) -0.0361(10) 0.0322(9)
O1 0.124(13) 0.120(14) 0.21(2) -0.028(14) -0.030(13) 0.017(10)
P1 0.149(6) 0.139(6) 0.119(5) -0.059(4) -0.047(5) 0.004(4)
F1 0.52(5) 0.141(15) 0.28(3) -0.103(16) -0.19(3) 0.06(2)
C1 0.127(18) 0.16(2) 0.16(2) -0.09(2) -0.059(18) 0.069(17)
N1 0.123(14) 0.122(13) 0.110(14) -0.024(12) -0.030(11) 0.025(10)
C2 0.119(18) 0.15(2) 0.14(2) -0.054(16) -0.029(15) 0.015(15)
O2 0.091(10) 0.141(13) 0.191(18) -0.033(12) -0.014(11) 0.006(9)
N2 0.157(15) 0.086(11) 0.107(15) -0.028(11) -0.048(11) 0.028(9)
F2 0.30(2) 0.25(2) 0.149(13) -0.083(13) -0.118(15) 0.042(17)
C3 0.102(15) 0.096(13) 0.130(19) -0.035(14) -0.032(14) 0.017(11)
O3 0.171(14) 0.101(11) 0.171(16) -0.062(11) -0.050(11) 0.046(10)
N3 0.093(11) 0.166(15) 0.117(12) -0.074(11) -0.044(10) 0.040(10)
F3 0.44(4) 0.141(14) 0.28(2) -0.111(15) -0.17(3) 0.079(18)
C4 0.115(16) 0.137(19) 0.14(2) -0.040(18) -0.002(15) 0.041(15)
O4 0.134(12) 0.214(18) 0.130(14) -0.072(13) -0.041(11) 0.076(12)
N4 0.087(12) 0.143(15) 0.165(17) -0.096(13) 0.015(13) -0.008(12)
F4 0.47(4) 0.207(18) 0.215(19) -0.088(16) -0.21(3) 0.04(2)
C5 0.104(15) 0.15(2) 0.151(19) -0.065(15) -0.022(13) 0.042(13)
O5 0.102(11) 0.152(12) 0.107(11) -0.040(10) -0.031(8) 0.025(9)
N5 0.102(10) 0.132(14) 0.094(11) -0.052(11) -0.024(8) 0.023(10)
O6A 0.24(3) 0.35(5) 0.35(5) -0.20(4) -0.11(3) 0.00(3)
F5 0.133(14) 0.33(3) 0.30(3) -0.03(2) -0.018(16) 0.009(16)
C6 0.13(2) 0.077(14) 0.111(18) 0.015(13) -0.029(15) -0.012(14)
O6 0.127(13) 0.138(13) 0.168(15) -0.045(10) -0.055(11) 0.035(9)
F6 0.129(14) 0.36(4) 0.30(3) 0.00(3) -0.046(16) 0.000(17)
C7 0.17(2) 0.123(18) 0.14(2) -0.041(16) -0.054(19) 0.062(16)
O7 0.085(9) 0.128(11) 0.147(13) -0.041(9) -0.018(9) 0.010(8)
N7 0.083(10) 0.124(12) 0.117(12) -0.067(10) -0.036(8) 0.034(8)
C8 0.20(3) 0.17(2) 0.103(17) -0.049(16) -0.037(18) 0.07(2)
O9 0.090(8) 0.123(9) 0.120(10) -0.057(8) -0.027(7) 0.042(6)
O8 0.113(11) 0.190(16) 0.156(13) -0.086(12) -0.054(10) 0.068(10)
C9 0.132(19) 0.105(16) 0.14(2) -0.016(15) -0.061(18) -0.004(13)
C10 0.24(4) 0.099(16) 0.16(3) -0.048(16) -0.08(3) 0.03(2)
C11 0.16(3) 0.15(3) 0.14(3) 0.00(2) -0.07(2) -0.01(2)
C12 0.097(19) 0.14(2) 0.20(3) 0.00(2) -0.03(2) 0.011(14)
C13 0.127(19) 0.120(16) 0.15(2) -0.054(14) -0.026(16) 0.051(13)
C14 0.118(17) 0.098(14) 0.124(18) -0.029(13) -0.035(13) 0.007(11)
C15 0.102(14) 0.14(2) 0.16(2) -0.075(19) -0.041(14) 0.043(12)
C16 0.16(2) 0.15(3) 0.079(17) -0.018(18) -0.068(16) -0.002(19)
C17 0.130(18) 0.14(2) 0.12(2) -0.069(17) -0.049(16) 0.050(14)
C18 0.112(14) 0.126(17) 0.108(16) -0.049(15) -0.036(11) 0.013(12)
C19 0.070(11) 0.112(15) 0.120(17) -0.039(13) -0.023(11) 0.010(9)
C20 0.105(14) 0.109(14) 0.112(15) -0.032(11) -0.037(12) 0.014(11)
C21 0.109(15) 0.129(18) 0.139(19) -0.069(17) -0.048(14) 0.034(12)
C22 0.110(15) 0.104(16) 0.131(19) -0.044(15) -0.032(14) 0.029(11)
C23 0.104(16) 0.118(16) 0.13(2) -0.043(15) -0.009(16) 0.019(12)
C24 0.103(16) 0.146(18) 0.140(19) -0.069(15) -0.042(14) 0.038(12)
C25 0.104(16) 0.130(16) 0.101(14) -0.038(13) -0.031(11) 0.026(12)
C26 0.13(2) 0.144(18) 0.130(19) -0.074(16) -0.032(15) 0.020(14)
C27 0.16(3) 0.14(2) 0.13(2) -0.026(16) -0.039(18) -0.020(19)
C28 0.113(18) 0.16(2) 0.16(2) -0.06(2) -0.049(17) 0.027(16)
C29 0.14(2) 0.15(2) 0.13(2) -0.070(17) -0.035(15) 0.036(16)
C30 0.102(16) 0.112(15) 0.137(18) -0.031(13) -0.037(13) 0.020(12)
C31 0.131(19) 0.148(19) 0.14(2) -0.066(16) -0.055(16) 0.034(15)
C32 0.084(13) 0.152(19) 0.14(2) -0.080(17) -0.035(12) 0.043(11)
C33 0.077(15) 0.14(2) 0.18(3) -0.09(2) -0.033(17) 0.041(14)
C34 0.071(13) 0.136(17) 0.14(2) -0.060(16) -0.022(13) 0.015(12)
C35 0.091(17) 0.121(16) 0.139(19) -0.014(15) -0.039(15) 0.012(12)
C36 0.064(13) 0.20(3) 0.22(3) -0.12(3) -0.016(16) 0.036(15)
C37 0.15(2) 0.139(18) 0.120(19) -0.045(16) -0.071(18) 0.053(16)
C38 0.072(12) 0.17(2) 0.17(2) -0.09(2) -0.027(13) 0.035(12)
C39 0.083(11) 0.120(15) 0.074(12) -0.035(11) -0.007(9) 0.026(10)
C40 0.098(12) 0.098(15) 0.111(17) -0.045(14) -0.016(11) 0.033(10)
C41 0.100(12) 0.109(15) 0.120(18) -0.058(13) -0.031(11) 0.036(10)
C42 0.126(19) 0.18(3) 0.24(4) -0.14(3) -0.07(2) 0.062(19)
C43 0.081(15) 0.16(3) 0.33(5) -0.17(3) -0.04(2) 0.009(15)
C44 0.080(13) 0.118(19) 0.20(3) -0.081(19) 0.001(15) 0.009(12)
C45 0.118(16) 0.12(2) 0.15(2) -0.056(18) -0.026(14) 0.036(13)
C46 0.27(4) 0.15(2) 0.098(18) -0.051(17) -0.05(2) 0.08(2)
C47 0.077(12) 0.16(2) 0.16(2) -0.065(16) -0.021(12) 0.056(12)
C48 0.099(14) 0.125(15) 0.101(15) -0.062(12) -0.046(12) 0.036(11)
C49 0.078(12) 0.089(11) 0.110(15) -0.042(10) -0.017(10) 0.026(8)
C50 0.073(11) 0.131(15) 0.134(17) -0.073(13) -0.036(11) 0.036(9)
C51 0.106(15) 0.130(16) 0.121(16) -0.051(13) -0.036(12) 0.021(12)
C52 0.085(11) 0.102(12) 0.133(18) -0.045(12) -0.036(11) 0.022(9)
C53 0.106(14) 0.099(12) 0.112(14) -0.046(10) -0.023(11) 0.018(10)
C54 0.098(15) 0.104(15) 0.104(15) -0.030(13) -0.047(13) 0.014(12)
C1A 0.204(18) 0.189(18) 0.124(15) -0.053(13) -0.056(15) 0.048(15)
O1A 0.202(15) 0.171(13) 0.121(11) -0.050(9) -0.064(11) 0.012(11)
C2A 0.182(17) 0.185(17) 0.124(13) -0.051(13) -0.045(14) 0.052(14)
O2A 0.152(11) 0.192(13) 0.115(10) -0.075(9) -0.055(8) 0.028(9)
C3A 0.189(18) 0.205(19) 0.133(15) -0.080(13) -0.061(14) 0.032(15)
O3A 0.126(9) 0.149(11) 0.135(11) -0.054(9) -0.041(8) 0.001(8)
C4A 0.184(18) 0.201(19) 0.133(13) -0.069(14) -0.035(15) 0.032(15)
O5A 0.269(15) 0.293(16) 0.289(17) -0.132(12) -0.095(12) 0.018(12)
O4A 0.142(12) 0.221(16) 0.152(14) -0.073(13) -0.017(11) -0.023(11)
C5A 0.135(13) 0.181(17) 0.139(15) -0.045(14) -0.037(13) -0.014(13)
C6A 0.142(15) 0.217(18) 0.152(16) -0.053(15) -0.043(13) -0.003(15)
C7A 0.181(16) 0.212(18) 0.148(17) -0.044(16) -0.013(16) -0.064(16)
C8A 0.180(15) 0.177(16) 0.144(16) -0.052(13) -0.057(14) -0.024(15)
C9A 0.29(3) 0.36(4) 0.31(3) -0.14(3) -0.06(3) -0.01(3)
O10 0.11(2) 0.20(4) 0.24(4) -0.11(3) -0.03(2) 0.04(2)
C10A 0.16(2) 0.27(3) 0.32(3) -0.15(3) -0.08(3) 0.01(3)
C11A 0.23(2) 0.29(3) 0.32(3) -0.14(2) -0.10(2) 0.03(2)
C12A 0.27(3) 0.33(3) 0.29(3) -0.16(2) -0.08(2) -0.01(3)

loop_
_atom_type_symbol
_atom_type_description
_atom_type_scat_dispersion_real
_atom_type_scat_dispersion_imag
_atom_type_scat_source
C C 0.0044 0.0021 'International Tables Vol C Tables 4.2.6.8 and 6.1.1.4'
H H 0.0000 0.0000 'International Tables Vol C Tables 4.2.6.8 and 6.1.1.4'
N N 0.0084 0.0042 'International Tables Vol C Tables 4.2.6.8 and 6.1.1.4'
O O 0.0141 0.0077 'International Tables Vol C Tables 4.2.6.8 and 6.1.1.4'
F F 0.0219 0.0130 'International Tables Vol C Tables 4.2.6.8 and 6.1.1.4'
P P 0.1215 0.1160 'International Tables Vol C Tables 4.2.6.8 and 6.1.1.4'
Ag Ag -0.6984 1.3230 'International Tables Vol C Tables 4.2.6.8 and 6.1.1.4'

loop_
_geom_angle_atom_site_label_1
_geom_angle_atom_site_label_2
_geom_angle_atom_site_label_3
_geom_angle
_geom_angle_site_symmetry_1
_geom_angle_site_symmetry_3
_geom_angle_publ_flag
N1 Ag1 N4 134.7(7) . 1_645 ?
N1 Ag1 N7 111.4(7) . 1_654 ?
N4 Ag1 N7 113.9(6) 1_645 1_654 ?
F2 P1 F5 91.2(17) . . ?
F2 P1 F1 93.6(14) . . ?
F5 P1 F1 98(2) . . ?
F2 P1 F6 84.8(16) . . ?
F5 P1 F6 175(2) . . ?
F1 P1 F6 86(2) . . ?
F2 P1 F4 175.7(16) . . ?
F5 P1 F4 91.7(19) . . ?
F1 P1 F4 89.1(14) . . ?
F6 P1 F4 92.2(18) . . ?
F2 P1 F3 90.2(13) . . ?
F5 P1 F3 84.8(18) . . ?
F1 P1 F3 175.3(19) . . ?
F6 P1 F3 92(2) . . ?
F4 P1 F3 86.9(14) . . ?
N1 C1 C2 125(2) . . ?
N1 C1 H1 117.7 . . ?
C2 C1 H1 117.7 . . ?
C1 N1 C5 116(2) . . ?
C1 N1 Ag1 118.0(15) . . ?
C5 N1 Ag1 124.8(17) . . ?
C3 C2 C1 116(2) . . ?
C3 C2 H2 122.2 . . ?
C1 C2 H2 122.2 . . ?
C6 O2 C7 118(2) . . ?
C16 N2 C15 124(2) . . ?
C16 N2 H2A 118.1 . . ?
C15 N2 H2A 118.1 . . ?
C4 C3 C2 119(2) . . ?
C4 C3 C6 120(2) . . ?
C2 C3 C6 121(2) . . ?
C23 N3 C24 122.3(19) . . ?
C23 N3 H3 118.9 . . ?
C24 N3 H3 118.9 . . ?
C3 C4 C5 122(2) . . ?
C3 C4 H4 119.0 . . ?
C5 C4 H4 119.0 . . ?
C37 N4 C36 115(2) . . ?
C37 N4 Ag1 121.5(18) . 1_465 ?
C36 N4 Ag1 123.1(19) . 1_465 ?
N1 C5 C4 122(2) . . ?
N1 C5 H5 119.0 . . ?
C4 C5 H5 119.0 . . ?
C33 O5 C32 116.5(17) . . ?
C54 N5 C39 120.7(16) . . ?
C54 N5 H5A 119.7 . . ?
C39 N5 H5A 119.7 . . ?
C10A O6A C9A 107.7(14) . . ?
O1 C6 O2 126(3) . . ?
O1 C6 C3 118(3) . . ?
O2 C6 C3 116(2) . . ?
O2 C7 C15 108(2) . . ?
O2 C7 C8 110(2) . . ?
C15 C7 C8 106(2) . . ?
O2 C7 H7 111.0 . . ?
C15 C7 H7 111.0 . . ?
C8 C7 H7 111.0 . . ?
C51 N7 C52 114.3(16) . . ?
C51 N7 Ag1 118.2(15) . 1_456 ?
C52 N7 Ag1 127.1(11) . 1_456 ?
C9 C8 C7 102(2) . . ?
C9 C8 H8A 111.5 . . ?
C7 C8 H8A 111.5 . . ?
C9 C8 H8B 111.5 . . ?
C7 C8 H8B 111.5 . . ?
H8A C8 H8B 109.3 . . ?
C48 O9 C47 117.1(15) . . ?
C10 C9 C14 121(3) . . ?
C10 C9 C8 127(4) . . ?
C14 C9 C8 112(3) . . ?
C9 C10 C11 119(3) . . ?
C9 C10 H10 120.3 . . ?
C11 C10 H10 120.3 . . ?
C12 C11 C10 116(3) . . ?
C12 C11 H11 122.2 . . ?
C10 C11 H11 122.2 . . ?
C11 C12 C13 127(3) . . ?
C11 C12 H12 116.4 . . ?
C13 C12 H12 116.4 . . ?
C14 C13 C12 113(3) . . ?
C14 C13 H13 123.6 . . ?
C12 C13 H13 123.6 . . ?
C13 C14 C9 124(3) . . ?
C13 C14 C15 129(3) . . ?
C9 C14 C15 107(2) . . ?
N2 C15 C7 115.3(19) . . ?
N2 C15 C14 111.7(19) . . ?
C7 C15 C14 105(2) . . ?
N2 C15 H15 108.3 . . ?
C7 C15 H15 108.3 . . ?
C14 C15 H15 108.3 . . ?
O3 C16 N2 124(2) . . ?
O3 C16 C17 121(3) . . ?
N2 C16 C17 115(3) . . ?
C22 C17 C18 119(2) . . ?
C22 C17 C16 121(2) . . ?
C18 C17 C16 120(3) . . ?
C17 C18 C19 122(2) . . ?
C17 C18 H18 119.0 . . ?
C19 C18 H18 119.0 . . ?
C20 C19 C18 117.4(18) . . ?
C20 C19 C54 127(2) . . ?
C18 C19 C54 115.5(18) . . ?
C19 C20 C21 123(2) . . ?
C19 C20 H20 118.7 . . ?
C21 C20 H20 118.7 . . ?
C20 C21 C22 116.4(19) . . ?
C20 C21 C23 118(2) . . ?
C22 C21 C23 125.2(19) . . ?
C17 C22 C21 122(2) . . ?
C17 C22 H22 118.9 . . ?
C21 C22 H22 118.9 . . ?
O4 C23 N3 121(2) . . ?
O4 C23 C21 123(2) . . ?
N3 C23 C21 116(2) . . ?
C25 C24 N3 118.2(19) . . ?
C25 C24 C32 104.0(17) . . ?
N3 C24 C32 111.5(19) . . ?
C25 C24 H24 107.5 . . ?
N3 C24 H24 107.5 . . ?
C32 C24 H24 107.5 . . ?
C30 C25 C26 121(2) . . ?
C30 C25 C24 111(2) . . ?
C26 C25 C24 128(2) . . ?
C27 C26 C25 116(2) . . ?
C27 C26 H26 121.8 . . ?
C25 C26 H26 121.8 . . ?
C26 C27 C28 121(3) . . ?
C26 C27 H27 119.4 . . ?
C28 C27 H27 119.4 . . ?
C29 C28 C27 122(3) . . ?
C29 C28 H28 119.1 . . ?
C27 C28 H28 119.1 . . ?
C28 C29 C30 118(3) . . ?
C28 C29 H29 121.2 . . ?
C30 C29 H29 121.2 . . ?
C25 C30 C29 121(2) . . ?
C25 C30 C31 110(2) . . ?
C29 C30 C31 129(2) . . ?
C30 C31 C32 103.6(19) . . ?
C30 C31 H31A 111.0 . . ?
C32 C31 H31A 111.0 . . ?
C30 C31 H31B 111.0 . . ?
C32 C31 H31B 111.0 . . ?
H31A C31 H31B 109.0 . . ?
O5 C32 C31 107.6(17) . . ?
O5 C32 C24 108.8(17) . . ?
C31 C32 C24 100.1(19) . . ?
O5 C32 H32 113.2 . . ?
C31 C32 H32 113.2 . . ?
C24 C32 H32 113.2 . . ?
O6 C33 O5 125(2) . . ?
O6 C33 C34 121(2) . . ?
O5 C33 C34 113(2) . . ?
C35 C34 C38 119(2) . . ?
C35 C34 C33 118(2) . . ?
C38 C34 C33 123(2) . . ?
C34 C35 C36 119(2) . . ?
C34 C35 H35 120.4 . . ?
C36 C35 H35 120.4 . . ?
C35 C36 N4 125(2) . . ?
C35 C36 H36 117.4 . . ?
N4 C36 H36 117.4 . . ?
N4 C37 C38 124(2) . . ?
N4 C37 H37 117.9 . . ?
C38 C37 H37 117.9 . . ?
C34 C38 C37 117(2) . . ?
C34 C38 H38 121.6 . . ?
C37 C38 H38 121.6 . . ?
N5 C39 C40 114.1(16) . . ?
N5 C39 C47 112.7(15) . . ?
C40 C39 C47 107.4(19) . . ?
N5 C39 H39 107.5 . . ?
C40 C39 H39 107.5 . . ?
C47 C39 H39 107.5 . . ?
C41 C40 C45 122(2) . . ?
C41 C40 C39 127.4(19) . . ?
C45 C40 C39 111(2) . . ?
C42 C41 C40 118(2) . . ?
C42 C41 H41 120.9 . . ?
C40 C41 H41 120.9 . . ?
C41 C42 C43 123(3) . . ?
C41 C42 H42 118.7 . . ?
C43 C42 H42 118.7 . . ?
C42 C43 C44 120(3) . . ?
C42 C43 H43 120.1 . . ?
C44 C43 H43 120.1 . . ?
C45 C44 C43 118(3) . . ?
C45 C44 H44 121.0 . . ?
C43 C44 H44 121.0 . . ?
C44 C45 C40 119(3) . . ?
C44 C45 C46 129(3) . . ?
C40 C45 C46 112(2) . . ?
C45 C46 C47 105(2) . . ?
C45 C46 H46A 110.7 . . ?
C47 C46 H46A 110.7 . . ?
C45 C46 H46B 110.7 . . ?
C47 C46 H46B 110.7 . . ?
H46A C46 H46B 108.8 . . ?
O9 C47 C39 111.6(14) . . ?
O9 C47 C46 107.1(19) . . ?
C39 C47 C46 104(2) . . ?
O9 C47 H47 111.2 . . ?
C39 C47 H47 111.2 . . ?
C46 C47 H47 111.2 . . ?
O8 C48 O9 118.3(17) . . ?
O8 C48 C49 129(2) . . ?
O9 C48 C49 112.9(17) . . ?
C53 C49 C50 116.2(16) . . ?
C53 C49 C48 127(2) . . ?
C50 C49 C48 116.1(17) . . ?
C51 C50 C49 118.5(17) . . ?
C51 C50 H50 120.8 . . ?
C49 C50 H50 120.8 . . ?
N7 C51 C50 127(2) . . ?
N7 C51 H51 116.6 . . ?
C50 C51 H51 116.6 . . ?
N7 C52 C53 121.0(16) . . ?
N7 C52 H52 119.5 . . ?
C53 C52 H52 119.5 . . ?
C49 C53 C52 122(2) . . ?
C49 C53 H53 119.0 . . ?
C52 C53 H53 119.0 . . ?
O7 C54 N5 125.6(19) . . ?
O7 C54 C19 124(2) . . ?
N5 C54 C19 109.7(19) . . ?
O1A C1A C2A 122(3) . . ?
O1A C1A H1AA 106.9 . . ?
C2A C1A H1AA 106.9 . . ?
O1A C1A H1AB 106.9 . . ?
C2A C1A H1AB 106.9 . . ?
H1AA C1A H1AB 106.7 . . ?
C1A O1A C4A 114(2) . . ?
C1A C2A O2A 111(2) . . ?
C1A C2A H2AA 109.4 . . ?
O2A C2A H2AA 109.4 . . ?
C1A C2A H2AB 109.4 . . ?
O2A C2A H2AB 109.4 . . ?
H2AA C2A H2AB 108.0 . . ?
C3A O2A C2A 105(2) . . ?
O2A C3A C4A 117(3) . . ?
O2A C3A H3AA 108.1 . . ?
C4A C3A H3AA 108.1 . . ?
O2A C3A H3AB 108.1 . . ?
C4A C3A H3AB 108.1 . . ?
H3AA C3A H3AB 107.3 . . ?
C8A O3A C5A 106(2) . . ?
O1A C4A C3A 109(3) . . ?
O1A C4A H4AA 110.0 . . ?
C3A C4A H4AA 110.0 . . ?
O1A C4A H4AB 110.0 . . ?
C3A C4A H4AB 110.0 . . ?
H4AA C4A H4AB 108.3 . . ?
C12A O5A C11A 109.0(14) . . ?
C7A O4A C6A 106(2) . . ?
O3A C5A C6A 110(2) . . ?
O3A C5A H5AA 109.7 . . ?
C6A C5A H5AA 109.7 . . ?
O3A C5A H5AB 109.7 . . ?
C6A C5A H5AB 109.7 . . ?
H5AA C5A H5AB 108.2 . . ?
O4A C6A C5A 109(3) . . ?
O4A C6A H6AA 109.9 . . ?
C5A C6A H6AA 109.9 . . ?
O4A C6A H6AB 109.9 . . ?
C5A C6A H6AB 109.9 . . ?
H6AA C6A H6AB 108.3 . . ?
O4A C7A C8A 109(3) . . ?
O4A C7A H7AA 109.9 . . ?
C8A C7A H7AA 109.9 . . ?
O4A C7A H7AB 109.9 . . ?
C8A C7A H7AB 109.9 . . ?
H7AA C7A H7AB 108.3 . . ?
O3A C8A C7A 110(3) . . ?
O3A C8A H8AA 109.8 . . ?
C7A C8A H8AA 109.8 . . ?
O3A C8A H8AB 109.8 . . ?
C7A C8A H8AB 109.8 . . ?
H8AA C8A H8AB 108.2 . . ?
O6A C9A C12A 108(4) . . ?
O6A C9A H9AA 110.2 . . ?
C12A C9A H9AA 110.2 . . ?
O6A C9A H9AB 110.2 . . ?
C12A C9A H9AB 110.2 . . ?
H9AA C9A H9AB 108.5 . . ?
O6A C10A C11A 109(3) . . ?
O6A C10A H10A 109.9 . . ?
C11A C10A H10A 109.9 . . ?
O6A C10A H10B 109.9 . . ?
C11A C10A H10B 109.9 . . ?
H10A C10A H10B 108.3 . . ?
O5A C11A C10A 108(3) . . ?
O5A C11A H11A 110.2 . . ?
C10A C11A H11A 110.2 . . ?
O5A C11A H11B 110.2 . . ?
C10A C11A H11B 110.2 . . ?
H11A C11A H11B 108.5 . . ?
O5A C12A C9A 112(4) . . ?
O5A C12A H12A 109.2 . . ?
C9A C12A H12A 109.2 . . ?
O5A C12A H12B 109.2 . . ?
C9A C12A H12B 109.2 . . ?
H12A C12A H12B 107.9 . . ?

loop_
_geom_bond_atom_site_label_1
_geom_bond_atom_site_label_2
_geom_bond_distance
_geom_bond_site_symmetry_2
_geom_bond_publ_flag
Ag1 N1 2.210(18) . ?
Ag1 N4 2.22(2) 1_645 ?
Ag1 N7 2.289(15) 1_654 ?
O1 C6 1.16(3) . ?
P1 F2 1.422(18) . ?
P1 F5 1.46(2) . ?
P1 F1 1.48(2) . ?
P1 F6 1.49(2) . ?
P1 F4 1.50(2) . ?
P1 F3 1.524(19) . ?
C1 N1 1.31(3) . ?
C1 C2 1.41(4) . ?
C1 H1 0.9400 . ?
N1 C5 1.34(3) . ?
C2 C3 1.38(3) . ?
C2 H2 0.9400 . ?
O2 C6 1.23(3) . ?
O2 C7 1.48(3) . ?
N2 C16 1.31(3) . ?
N2 C15 1.45(3) . ?
N2 H2A 0.8700 . ?
C3 C4 1.31(3) . ?
C3 C6 1.54(3) . ?
O3 C16 1.24(3) . ?
N3 C23 1.35(3) . ?
N3 C24 1.46(3) . ?
N3 H3 0.8700 . ?
C4 C5 1.35(3) . ?
C4 H4 0.9400 . ?
O4 C23 1.25(3) . ?
N4 C37 1.27(3) . ?
N4 C36 1.37(3) . ?
C5 H5 0.9400 . ?
O5 C33 1.33(3) . ?
O5 C32 1.43(3) . ?
N5 C54 1.38(3) . ?
N5 C39 1.45(2) . ?
N5 H5A 0.8700 . ?
O6A C10A 1.440(14) . ?
O6A C9A 1.458(15) . ?
O6 C33 1.19(2) . ?
C7 C15 1.50(3) . ?
C7 C8 1.52(4) . ?
C7 H7 0.9900 . ?
O7 C54 1.17(2) . ?
N7 C51 1.32(2) . ?
N7 C52 1.37(2) . ?
C8 C9 1.52(4) . ?
C8 H8A 0.9800 . ?
C8 H8B 0.9800 . ?
O9 C48 1.38(2) . ?
O9 C47 1.47(2) . ?
O8 C48 1.18(2) . ?
C9 C10 1.34(4) . ?
C9 C14 1.38(4) . ?
C10 C11 1.45(5) . ?
C10 H10 0.9400 . ?
C11 C12 1.33(5) . ?
C11 H11 0.9400 . ?
C12 C13 1.42(5) . ?
C12 H12 0.9400 . ?
C13 C14 1.36(3) . ?
C13 H13 0.9400 . ?
C14 C15 1.51(3) . ?
C15 H15 0.9900 . ?
C16 C17 1.47(3) . ?
C17 C22 1.32(3) . ?
C17 C18 1.39(3) . ?
C18 C19 1.39(3) . ?
C18 H18 0.9400 . ?
C19 C20 1.36(3) . ?
C19 C54 1.54(3) . ?
C20 C21 1.40(3) . ?
C20 H20 0.9400 . ?
C21 C22 1.43(3) . ?
C21 C23 1.46(3) . ?
C22 H22 0.9400 . ?
C24 C25 1.42(3) . ?
C24 C32 1.62(3) . ?
C24 H24 0.9900 . ?
C25 C30 1.38(3) . ?
C25 C26 1.40(3) . ?
C26 C27 1.38(4) . ?
C26 H26 0.9400 . ?
C27 C28 1.40(4) . ?
C27 H27 0.9400 . ?
C28 C29 1.32(3) . ?
C28 H28 0.9400 . ?
C29 C30 1.41(4) . ?
C29 H29 0.9400 . ?
C30 C31 1.51(3) . ?
C31 C32 1.51(3) . ?
C31 H31A 0.9800 . ?
C31 H31B 0.9800 . ?
C32 H32 0.9900 . ?
C33 C34 1.514(14) . ?
C34 C35 1.31(3) . ?
C34 C38 1.40(3) . ?
C35 C36 1.34(3) . ?
C35 H35 0.9400 . ?
C36 H36 0.9400 . ?
C37 C38 1.41(3) . ?
C37 H37 0.9400 . ?
C38 H38 0.9400 . ?
C39 C40 1.48(3) . ?
C39 C47 1.52(3) . ?
C39 H39 0.9900 . ?
C40 C41 1.39(3) . ?
C40 C45 1.41(3) . ?
C41 C42 1.36(4) . ?
C41 H41 0.9400 . ?
C42 C43 1.38(5) . ?
C42 H42 0.9400 . ?
C43 C44 1.43(4) . ?
C43 H43 0.9400 . ?
C44 C45 1.40(4) . ?
C44 H44 0.9400 . ?
C45 C46 1.46(4) . ?
C46 C47 1.61(4) . ?
C46 H46A 0.9800 . ?
C46 H46B 0.9800 . ?
C47 H47 0.9900 . ?
C48 C49 1.41(2) . ?
C49 C53 1.35(3) . ?
C49 C50 1.39(3) . ?
C50 C51 1.36(3) . ?
C50 H50 0.9400 . ?
C51 H51 0.9400 . ?
C52 C53 1.39(3) . ?
C52 H52 0.9400 . ?
C53 H53 0.9400 . ?
C1A O1A 1.31(3) . ?
C1A C2A 1.40(4) . ?
C1A H1AA 0.9800 . ?
C1A H1AB 0.9800 . ?
O1A C4A 1.39(4) . ?
C2A O2A 1.49(3) . ?
C2A H2AA 0.9800 . ?
C2A H2AB 0.9800 . ?
O2A C3A 1.41(3) . ?
C3A C4A 1.43(4) . ?
C3A H3AA 0.9800 . ?
C3A H3AB 0.9800 . ?
O3A C8A 1.41(3) . ?
O3A C5A 1.43(3) . ?
C4A H4AA 0.9800 . ?
C4A H4AB 0.9800 . ?
O5A C12A 1.441(14) . ?
O5A C11A 1.443(14) . ?
O4A C7A 1.40(4) . ?
O4A C6A 1.42(4) . ?
C5A C6A 1.48(4) . ?
C5A H5AA 0.9800 . ?
C5A H5AB 0.9800 . ?
C6A H6AA 0.9800 . ?
C6A H6AB 0.9800 . ?
C7A C8A 1.48(4) . ?
C7A H7AA 0.9800 . ?
C7A H7AB 0.9800 . ?
C8A H8AA 0.9800 . ?
C8A H8AB 0.9800 . ?
C9A C12A 1.514(15) . ?
C9A H9AA 0.9800 . ?
C9A H9AB 0.9800 . ?
C10A C11A 1.507(15) . ?
C10A H10A 0.9800 . ?
C10A H10B 0.9800 . ?
C11A H11A 0.9800 . ?
C11A H11B 0.9800 . ?
C12A H12A 0.9800 . ?
C12A H12B 0.9800 . ?

loop_
_geom_torsion_atom_site_label_1
_geom_torsion_atom_site_label_2
_geom_torsion_atom_site_label_3
_geom_torsion_atom_site_label_4
_geom_torsion
_geom_torsion_site_symmetry_1
_geom_torsion_site_symmetry_2
_geom_torsion_site_symmetry_3
_geom_torsion_site_symmetry_4
_geom_torsion_publ_flag
C2 C1 N1 C5 -1(4) . . . . ?
C2 C1 N1 Ag1 170(2) . . . . ?
N1 C1 C2 C3 0(4) . . . . ?
C1 C2 C3 C4 2(4) . . . . ?
C1 C2 C3 C6 -176(2) . . . . ?
C2 C3 C4 C5 -3(4) . . . . ?
C6 C3 C4 C5 174(2) . . . . ?
C1 N1 C5 C4 0(4) . . . . ?
Ag1 N1 C5 C4 -170(2) . . . . ?
C3 C4 C5 N1 2(4) . . . . ?
C7 O2 C6 O1 5(5) . . . . ?
C7 O2 C6 C3 -169(2) . . . . ?
C4 C3 C6 O1 -179(3) . . . . ?
C2 C3 C6 O1 -2(4) . . . . ?
C4 C3 C6 O2 -5(4) . . . . ?
C2 C3 C6 O2 172(2) . . . . ?
C6 O2 C7 C15 -154(3) . . . . ?
C6 O2 C7 C8 91(3) . . . . ?
O2 C7 C8 C9 143(2) . . . . ?
C15 C7 C8 C9 26(2) . . . . ?
C7 C8 C9 C10 165(3) . . . . ?
C7 C8 C9 C14 -15(3) . . . . ?
C14 C9 C10 C11 -4(4) . . . . ?
C8 C9 C10 C11 175(3) . . . . ?
C9 C10 C11 C12 4(4) . . . . ?
C10 C11 C12 C13 1(5) . . . . ?
C11 C12 C13 C14 -5(4) . . . . ?
C12 C13 C14 C9 4(3) . . . . ?
C12 C13 C14 C15 -173(2) . . . . ?
C10 C9 C14 C13 0(4) . . . . ?
C8 C9 C14 C13 -180(2) . . . . ?
C10 C9 C14 C15 177(2) . . . . ?
C8 C9 C14 C15 -2(3) . . . . ?
C16 N2 C15 C7 152(3) . . . . ?
C16 N2 C15 C14 -89(3) . . . . ?
O2 C7 C15 N2 -23(3) . . . . ?
C8 C7 C15 N2 95(2) . . . . ?
O2 C7 C15 C14 -146(2) . . . . ?
C8 C7 C15 C14 -29(3) . . . . ?
C13 C14 C15 N2 71(3) . . . . ?
C9 C14 C15 N2 -106(2) . . . . ?
C13 C14 C15 C7 -164(2) . . . . ?
C9 C14 C15 C7 19(3) . . . . ?
C15 N2 C16 O3 6(4) . . . . ?
C15 N2 C16 C17 179(2) . . . . ?
O3 C16 C17 C22 32(4) . . . . ?
N2 C16 C17 C22 -141(3) . . . . ?
O3 C16 C17 C18 -144(2) . . . . ?
N2 C16 C17 C18 43(3) . . . . ?
C22 C17 C18 C19 2(3) . . . . ?
C16 C17 C18 C19 178(2) . . . . ?
C17 C18 C19 C20 0(3) . . . . ?
C17 C18 C19 C54 -178.4(19) . . . . ?
C18 C19 C20 C21 -4(3) . . . . ?
C54 C19 C20 C21 175(2) . . . . ?
C19 C20 C21 C22 5(3) . . . . ?
C19 C20 C21 C23 -177(2) . . . . ?
C18 C17 C22 C21 -1(4) . . . . ?
C16 C17 C22 C21 -177(2) . . . . ?
C20 C21 C22 C17 -2(3) . . . . ?
C23 C21 C22 C17 -180(2) . . . . ?
C24 N3 C23 O4 1(4) . . . . ?
C24 N3 C23 C21 -174(2) . . . . ?
C20 C21 C23 O4 43(3) . . . . ?
C22 C21 C23 O4 -140(2) . . . . ?
C20 C21 C23 N3 -143(2) . . . . ?
C22 C21 C23 N3 35(3) . . . . ?
C23 N3 C24 C25 -141(2) . . . . ?
C23 N3 C24 C32 98(2) . . . . ?
N3 C24 C25 C30 -144(2) . . . . ?
C32 C24 C25 C30 -20(2) . . . . ?
N3 C24 C25 C26 31(4) . . . . ?
C32 C24 C25 C26 155(2) . . . . ?
C30 C25 C26 C27 -9(3) . . . . ?
C24 C25 C26 C27 177(2) . . . . ?
C25 C26 C27 C28 9(4) . . . . ?
C26 C27 C28 C29 -10(4) . . . . ?
C27 C28 C29 C30 9(4) . . . . ?
C26 C25 C30 C29 9(3) . . . . ?
C24 C25 C30 C29 -176(2) . . . . ?
C26 C25 C30 C31 -176(2) . . . . ?
C24 C25 C30 C31 -1(3) . . . . ?
C28 C29 C30 C25 -9(4) . . . . ?
C28 C29 C30 C31 177(3) . . . . ?
C25 C30 C31 C32 22(2) . . . . ?
C29 C30 C31 C32 -163(2) . . . . ?
C33 O5 C32 C31 151.2(18) . . . . ?
C33 O5 C32 C24 -101.3(19) . . . . ?
C30 C31 C32 O5 82(2) . . . . ?
C30 C31 C32 C24 -31(2) . . . . ?
C25 C24 C32 O5 -81(2) . . . . ?
N3 C24 C32 O5 48(2) . . . . ?
C25 C24 C32 C31 32(2) . . . . ?
N3 C24 C32 C31 160.3(18) . . . . ?
C32 O5 C33 O6 2(3) . . . . ?
C32 O5 C33 C34 176.4(16) . . . . ?
O6 C33 C34 C35 5(3) . . . . ?
O5 C33 C34 C35 -169(2) . . . . ?
O6 C33 C34 C38 -166(2) . . . . ?
O5 C33 C34 C38 20(3) . . . . ?
C38 C34 C35 C36 -7(4) . . . . ?
C33 C34 C35 C36 -178(2) . . . . ?
C34 C35 C36 N4 5(4) . . . . ?
C37 N4 C36 C35 -3(4) . . . . ?
Ag1 N4 C36 C35 171(2) 1_465 . . . ?
C36 N4 C37 C38 4(3) . . . . ?
Ag1 N4 C37 C38 -170.4(18) 1_465 . . . ?
C35 C34 C38 C37 8(3) . . . . ?
C33 C34 C38 C37 179(2) . . . . ?
N4 C37 C38 C34 -7(4) . . . . ?
C54 N5 C39 C40 -117.9(19) . . . . ?
C54 N5 C39 C47 119(2) . . . . ?
N5 C39 C40 C41 53(2) . . . . ?
C47 C39 C40 C41 178.7(16) . . . . ?
N5 C39 C40 C45 -130.7(17) . . . . ?
C47 C39 C40 C45 -5.1(19) . . . . ?
C45 C40 C41 C42 1(3) . . . . ?
C39 C40 C41 C42 176.7(18) . . . . ?
C40 C41 C42 C43 -2(3) . . . . ?
C41 C42 C43 C44 4(4) . . . . ?
C42 C43 C44 C45 -5(3) . . . . ?
C43 C44 C45 C40 4(3) . . . . ?
C43 C44 C45 C46 -175(3) . . . . ?
C41 C40 C45 C44 -2(3) . . . . ?
C39 C40 C45 C44 -178.5(17) . . . . ?
C41 C40 C45 C46 177(2) . . . . ?
C39 C40 C45 C46 1(3) . . . . ?
C44 C45 C46 C47 -177(2) . . . . ?
C40 C45 C46 C47 4(3) . . . . ?
C48 O9 C47 C39 -156.9(18) . . . . ?
C48 O9 C47 C46 89(2) . . . . ?
N5 C39 C47 O9 18(3) . . . . ?
C40 C39 C47 O9 -108.4(19) . . . . ?
N5 C39 C47 C46 133.4(19) . . . . ?
C40 C39 C47 C46 7(2) . . . . ?
C45 C46 C47 O9 112(2) . . . . ?
C45 C46 C47 C39 -6(3) . . . . ?
C47 O9 C48 O8 -5(3) . . . . ?
C47 O9 C48 C49 170.5(18) . . . . ?
O8 C48 C49 C53 -172(2) . . . . ?
O9 C48 C49 C53 13(3) . . . . ?
O8 C48 C49 C50 -1(3) . . . . ?
O9 C48 C49 C50 -176.5(17) . . . . ?
C53 C49 C50 C51 -7(3) . . . . ?
C48 C49 C50 C51 -178.6(18) . . . . ?
C52 N7 C51 C50 -11(3) . . . . ?
Ag1 N7 C51 C50 162.0(17) 1_456 . . . ?
C49 C50 C51 N7 9(3) . . . . ?
C51 N7 C52 C53 10(2) . . . . ?
Ag1 N7 C52 C53 -162.0(13) 1_456 . . . ?
C50 C49 C53 C52 7(3) . . . . ?
C48 C49 C53 C52 177.7(18) . . . . ?
N7 C52 C53 C49 -9(3) . . . . ?
C39 N5 C54 O7 -5(3) . . . . ?
C39 N5 C54 C19 -177.4(16) . . . . ?
C20 C19 C54 O7 -150(2) . . . . ?
C18 C19 C54 O7 29(3) . . . . ?
C20 C19 C54 N5 23(3) . . . . ?
C18 C19 C54 N5 -158.4(17) . . . . ?
C2A C1A O1A C4A -45(5) . . . . ?
O1A C1A C2A O2A 46(5) . . . . ?
C1A C2A O2A C3A -48(4) . . . . ?
C2A O2A C3A C4A 58(3) . . . . ?
C1A O1A C4A C3A 46(4) . . . . ?
O2A C3A C4A O1A -58(4) . . . . ?
C8A O3A C5A C6A 61(3) . . . . ?
C7A O4A C6A C5A 63(3) . . . . ?
O3A C5A C6A O4A -63(3) . . . . ?
C6A O4A C7A C8A -64(4) . . . . ?
C5A O3A C8A C7A -61(3) . . . . ?
O4A C7A C8A O3A 65(4) . . . . ?
C10A O6A C9A C12A 61(5) . . . . ?
C9A O6A C10A C11A -66(4) . . . . ?
C12A O5A C11A C10A -60(5) . . . . ?
O6A C10A C11A O5A 65(4) . . . . ?
C11A O5A C12A C9A 59(5) . . . . ?
O6A C9A C12A O5A -58(5) . . . . ?
